data_7113961
loop_
_publ_author_name
'Jingfan Xie'
'Qianxiong Zhou'
'Chao Li'
'Weibo Wang'
'Yuanjun Hou'
'Baowen Zhang'
'Xuesong Wang'

_publ_section_title
;
 An unexpected role of the monodentate ligand in photocatalytic hydrogen
 production of the pentadentate ligand-based cobalt complexes
;
_journal_coden_Cambridge 182
_journal_name_full Chem.Commun.
_journal_page_first 6520
_journal_paper_doi 10.1039/C4CC01471E
_journal_volume 50
_journal_year 2014
_chemical_formula_sum 'C23 H33 Cl3 Co N5 O6'
_chemical_formula_weight 640.82
_chemical_name_systematic
; 
 ? 
;
_space_group_IT_number 19
_symmetry_cell_setting orthorhombic
_symmetry_space_group_name_Hall 'P 2ac 2ab'
_symmetry_space_group_name_H-M 'P 21 21 21'
_atom_sites_solution_hydrogens geom
_atom_sites_solution_primary direct
_atom_sites_solution_secondary difmap
_audit_creation_method SHELXL-97
_cell_angle_alpha 90.00
_cell_angle_beta 90.00
_cell_angle_gamma 90.00
_cell_formula_units_Z 4
_cell_length_a 9.173(4)
_cell_length_b 13.175(5)
_cell_length_c 23.399(9)
_cell_measurement_reflns_used 8783
_cell_measurement_temperature 153(2)
_cell_measurement_theta_max 29.031
_cell_measurement_theta_min 2.328
_cell_volume 2828(2)
_computing_cell_refinement 'CrystalClear (Rigaku Inc., 2008)'
_computing_data_collection 'CrystalClear (Rigaku Inc., 2008)'
_computing_data_reduction 'CrystalClear (Rigaku Inc., 2008)'
_computing_structure_refinement 'SHELXL-97 (Sheldrick, 1997)'
_computing_structure_solution 'SHELXS-97 (Sheldrick, 1990)'
_diffrn_ambient_temperature 153(2)
_diffrn_detector_area_resol_mean 28.5714
_diffrn_measured_fraction_theta_full 0.997
_diffrn_measured_fraction_theta_max 0.997
_diffrn_measurement_device_type AFC10/Saturn724+
_diffrn_measurement_method 'phi and omega scans'
_diffrn_radiation_monochromator graphite
_diffrn_radiation_source 'Rotating Anode'
_diffrn_radiation_type MoK\a
_diffrn_radiation_wavelength 0.71073
_diffrn_reflns_av_R_equivalents 0.0668
_diffrn_reflns_av_sigmaI/netI 0.0686
_diffrn_reflns_limit_h_max 12
_diffrn_reflns_limit_h_min -12
_diffrn_reflns_limit_k_max 17
_diffrn_reflns_limit_k_min -17
_diffrn_reflns_limit_l_max 31
_diffrn_reflns_limit_l_min -31
_diffrn_reflns_number 36663
_diffrn_reflns_theta_full 29.02
_diffrn_reflns_theta_max 29.02
_diffrn_reflns_theta_min 2.38
_diffrn_standards_decay_% 0
_diffrn_standards_interval_count 0
_diffrn_standards_interval_time 0
_diffrn_standards_number 0
_exptl_absorpt_coefficient_mu 0.937
_exptl_absorpt_correction_T_max 0.9680
_exptl_absorpt_correction_T_min 0.6646
_exptl_absorpt_correction_type multi-scan
_exptl_crystal_colour Red
_exptl_crystal_density_diffrn 1.505
_exptl_crystal_density_method 'not measured'
_exptl_crystal_description Prism
_exptl_crystal_F_000 1328
_exptl_crystal_size_max 0.47
_exptl_crystal_size_mid 0.10
_exptl_crystal_size_min 0.04
_refine_diff_density_max 1.289
_refine_diff_density_min -0.831
_refine_diff_density_rms 0.107
_refine_ls_abs_structure_details 'Flack H D (1983), Acta Cryst. A39, 876-881'
_refine_ls_abs_structure_Flack -0.03(2)
_refine_ls_extinction_method none
_refine_ls_goodness_of_fit_ref 1.002
_refine_ls_hydrogen_treatment mixed
_refine_ls_matrix_type full
_refine_ls_number_parameters 346
_refine_ls_number_reflns 7514
_refine_ls_number_restraints 0
_refine_ls_restrained_S_all 1.002
_refine_ls_R_factor_all 0.0879
_refine_ls_R_factor_gt 0.0693
_refine_ls_shift/su_max 0.000
_refine_ls_shift/su_mean 0.000
_refine_ls_structure_factor_coef Fsqd
_refine_ls_weighting_details 'calc w=1/[\s^2^(Fo^2^)+(0.1110P)^2^+0.9630P] where P=(Fo^2^+2Fc^2^)/3'
_refine_ls_weighting_scheme calc
_refine_ls_wR_factor_gt 0.1748
_refine_ls_wR_factor_ref 0.1907
_reflns_number_gt 5701
_reflns_number_total 7514
_reflns_threshold_expression >2sigma(I)
_cod_data_source_file c4cc01471e2.cif
_cod_data_source_block global
_cod_original_cell_volume 2828.0(19)
_cod_original_sg_symbol_H-M P2(1)2(1)2(1)
_cod_database_code 7113961

loop_
_symmetry_equiv_pos_as_xyz
'x, y, z'
'-x+1/2, -y, z+1/2'
'-x, y+1/2, -z+1/2'
'x+1/2, -y+1/2, -z'

loop_
_atom_site_label
_atom_site_type_symbol
_atom_site_fract_x
_atom_site_fract_y
_atom_site_fract_z
_atom_site_U_iso_or_equiv
_atom_site_adp_type
_atom_site_occupancy
_atom_site_symmetry_multiplicity
_atom_site_calc_flag
_atom_site_refinement_flags
Co1 Co 0.52487(6) 0.57631(5) 0.43143(3) 0.02762(16) Uani 1 1 d .
Cl1 Cl 0.57339(13) 0.73404(10) 0.46100(5) 0.0342(3) Uani 1 1 d .
Cl2 Cl 0.66481(15) 0.30052(11) 0.59085(7) 0.0466(3) Uani 1 1 d .
Cl3 Cl 0.3246(2) 0.71709(15) 0.23797(8) 0.0631(5) Uani 1 1 d .
N1 N 0.4981(4) 0.4361(3) 0.40593(16) 0.0298(8) Uani 1 1 d .
N2 N 0.3358(4) 0.6049(3) 0.39768(16) 0.0284(8) Uani 1 1 d .
N3 N 0.4250(4) 0.5350(3) 0.50005(16) 0.0287(8) Uani 1 1 d .
N4 N 0.6163(4) 0.5956(3) 0.35723(16) 0.0299(9) Uani 1 1 d .
N5 N 0.7099(4) 0.5234(3) 0.45928(17) 0.0304(8) Uani 1 1 d .
C1 C 0.3738(5) 0.4315(4) 0.3646(2) 0.0325(10) Uani 1 1 d .
H1A H 0.3169 0.3688 0.3714 0.039 Uiso 1 1 calc R
H1B H 0.4123 0.4290 0.3251 0.039 Uiso 1 1 calc R
C2 C 0.2760(5) 0.5221(4) 0.3709(2) 0.0283(9) Uani 1 1 d .
C3 C 0.1366(5) 0.5276(5) 0.3490(2) 0.0384(11) Uani 1 1 d .
H3 H 0.0943 0.4700 0.3312 0.046 Uiso 1 1 calc R
C4 C 0.0587(5) 0.6165(4) 0.3530(2) 0.0389(12) Uani 1 1 d .
H4 H -0.0370 0.6206 0.3377 0.047 Uiso 1 1 calc R
C5 C 0.1204(6) 0.6997(4) 0.3794(2) 0.0383(12) Uani 1 1 d .
H5 H 0.0689 0.7621 0.3817 0.046 Uiso 1 1 calc R
C6 C 0.2586(5) 0.6904(4) 0.4025(2) 0.0332(10) Uani 1 1 d .
H6 H 0.2996 0.7464 0.4224 0.040 Uiso 1 1 calc R
C7 C 0.4694(6) 0.3704(4) 0.4579(2) 0.0362(11) Uani 1 1 d .
H7A H 0.4024 0.3144 0.4476 0.043 Uiso 1 1 calc R
H7B H 0.5619 0.3404 0.4715 0.043 Uiso 1 1 calc R
C8 C 0.4031(5) 0.4334(4) 0.5039(2) 0.0335(10) Uani 1 1 d .
C9 C 0.3231(6) 0.3933(5) 0.5473(2) 0.0414(13) Uani 1 1 d .
H9 H 0.3052 0.3223 0.5484 0.050 Uiso 1 1 calc R
C10 C 0.2675(6) 0.4550(5) 0.5899(2) 0.0442(14) Uani 1 1 d .
H10 H 0.2155 0.4268 0.6212 0.053 Uiso 1 1 calc R
C11 C 0.2891(5) 0.5578(5) 0.5859(2) 0.0417(13) Uani 1 1 d .
H11 H 0.2509 0.6019 0.6142 0.050 Uiso 1 1 calc R
C12 C 0.3668(5) 0.5966(4) 0.5403(2) 0.0344(11) Uani 1 1 d .
H12 H 0.3795 0.6679 0.5371 0.041 Uiso 1 1 calc R
C13 C 0.6463(5) 0.4207(4) 0.3791(2) 0.0323(10) Uani 1 1 d .
H13 H 0.6587 0.3517 0.3619 0.039 Uiso 1 1 calc R
C14 C 0.6646(5) 0.5054(4) 0.33595(19) 0.0296(10) Uani 1 1 d .
C15 C 0.7328(6) 0.4991(5) 0.2833(2) 0.0387(12) Uani 1 1 d .
H15 H 0.7682 0.4363 0.2691 0.046 Uiso 1 1 calc R
C16 C 0.7477(5) 0.5889(5) 0.2518(2) 0.0383(12) Uani 1 1 d .
H16 H 0.7938 0.5877 0.2154 0.046 Uiso 1 1 calc R
C17 C 0.6951(6) 0.6794(5) 0.2738(2) 0.0428(13) Uani 1 1 d .
H17 H 0.7049 0.7404 0.2525 0.051 Uiso 1 1 calc R
C18 C 0.6287(5) 0.6810(4) 0.3265(2) 0.0351(11) Uani 1 1 d .
H18 H 0.5915 0.7430 0.3412 0.042 Uiso 1 1 calc R
C19 C 0.7546(5) 0.4422(4) 0.4278(2) 0.0365(11) Uani 1 1 d .
C20 C 0.8828(5) 0.3923(4) 0.4382(2) 0.0383(11) Uani 1 1 d .
H20 H 0.9129 0.3376 0.4146 0.046 Uiso 1 1 calc R
C21 C 0.9684(6) 0.4233(5) 0.4842(2) 0.0422(12) Uani 1 1 d .
H21 H 1.0569 0.3892 0.4930 0.051 Uiso 1 1 calc R
C22 C 0.9227(6) 0.5033(5) 0.5163(3) 0.0465(14) Uani 1 1 d .
H22 H 0.9797 0.5260 0.5477 0.056 Uiso 1 1 calc R
C23 C 0.7932(5) 0.5517(4) 0.5032(2) 0.0360(11) Uani 1 1 d .
H23 H 0.7625 0.6071 0.5263 0.043 Uiso 1 1 calc R
O1 O 0.6547(5) 0.5394(3) 0.62774(18) 0.0522(10) Uani 1 1 d .
H01A H 0.6553 0.4776 0.6193 0.063 Uiso 1 1 d R
H01B H 0.5708 0.5589 0.6368 0.063 Uiso 1 1 d R
O2 O 0.4171(5) 0.8834(3) 0.32931(18) 0.0533(11) Uani 1 1 d .
H2A H 0.3918 0.9273 0.3537 0.064 Uiso 1 1 d R
H2B H 0.4615 0.9107 0.3019 0.064 Uiso 1 1 d R
O3 O 0.3519(5) 0.4812(4) 0.2272(2) 0.0545(12) Uani 1 1 d .
H3A H 0.354(10) 0.530(6) 0.233(4) 0.065 Uiso 1 1 d .
O4 O 0.4394(6) 0.6018(4) 0.7090(2) 0.0676(14) Uani 1 1 d .
H4A H 0.4694 0.5422 0.7106 0.081 Uiso 1 1 d R
H4B H 0.3494 0.6057 0.7109 0.081 Uiso 1 1 d R
O5 O 0.4995(5) 0.1910(4) 0.3739(2) 0.0636(13) Uani 1 1 d .
O6 O 0.0175(6) 0.7863(4) 0.1963(2) 0.0720(14) Uani 1 1 d .
H6A H 0.0977 0.7548 0.1981 0.086 Uiso 1 1 d R
H6B H -0.0307 0.7648 0.1680 0.086 Uiso 1 1 d R

loop_
_atom_site_aniso_label
_atom_site_aniso_U_11
_atom_site_aniso_U_22
_atom_site_aniso_U_33
_atom_site_aniso_U_23
_atom_site_aniso_U_13
_atom_site_aniso_U_12
Co1 0.0187(3) 0.0322(3) 0.0320(3) -0.0033(2) -0.0016(2) 0.0000(3)
Cl1 0.0275(5) 0.0350(6) 0.0401(6) -0.0048(5) -0.0021(5) -0.0031(5)
Cl2 0.0287(6) 0.0474(8) 0.0636(9) -0.0020(6) -0.0038(6) 0.0029(6)
Cl3 0.0486(9) 0.0684(11) 0.0723(11) -0.0024(9) -0.0010(8) 0.0011(8)
N1 0.0220(18) 0.037(2) 0.0304(18) 0.0021(15) 0.0014(15) -0.0011(16)
N2 0.0183(17) 0.033(2) 0.034(2) -0.0018(15) -0.0005(15) -0.0005(16)
N3 0.0216(18) 0.033(2) 0.0315(19) -0.0004(16) -0.0035(15) 0.0009(16)
N4 0.0188(17) 0.040(2) 0.0307(19) -0.0052(16) 0.0007(14) 0.0023(17)
N5 0.0219(18) 0.031(2) 0.038(2) -0.0004(17) -0.0031(16) 0.0004(16)
C1 0.025(2) 0.031(3) 0.042(3) 0.001(2) -0.0045(18) -0.005(2)
C2 0.019(2) 0.032(2) 0.034(2) -0.0030(18) -0.0025(17) -0.0028(18)
C3 0.026(2) 0.049(3) 0.040(3) -0.002(2) -0.003(2) -0.004(2)
C4 0.023(2) 0.044(3) 0.050(3) -0.003(2) -0.005(2) 0.005(2)
C5 0.025(2) 0.040(3) 0.050(3) -0.003(2) -0.001(2) 0.009(2)
C6 0.025(2) 0.036(3) 0.039(3) -0.002(2) 0.000(2) 0.005(2)
C7 0.026(2) 0.039(3) 0.044(3) 0.002(2) -0.002(2) 0.004(2)
C8 0.023(2) 0.038(3) 0.039(3) 0.004(2) -0.0058(19) 0.003(2)
C9 0.036(3) 0.049(3) 0.039(3) 0.012(2) -0.006(2) 0.003(2)
C10 0.031(3) 0.067(4) 0.034(3) 0.008(3) -0.002(2) 0.003(3)
C11 0.026(2) 0.065(4) 0.033(2) 0.003(2) 0.0037(19) 0.009(2)
C12 0.023(2) 0.044(3) 0.036(2) -0.004(2) 0.0051(19) 0.005(2)
C13 0.023(2) 0.031(2) 0.043(3) 0.000(2) 0.0033(19) -0.002(2)
C14 0.028(2) 0.032(2) 0.029(2) -0.0030(17) 0.0038(19) 0.001(2)
C15 0.028(2) 0.047(3) 0.041(3) -0.002(2) 0.000(2) 0.000(2)
C16 0.025(2) 0.058(3) 0.032(2) -0.003(2) 0.0022(19) -0.001(2)
C17 0.032(3) 0.052(3) 0.045(3) 0.006(2) 0.002(2) 0.001(2)
C18 0.026(2) 0.042(3) 0.037(3) 0.002(2) -0.004(2) -0.003(2)
C19 0.029(2) 0.034(3) 0.047(3) -0.002(2) -0.001(2) 0.001(2)
C20 0.028(2) 0.041(3) 0.046(3) 0.000(2) -0.002(2) 0.001(2)
C21 0.024(2) 0.045(3) 0.057(3) 0.006(3) -0.006(2) 0.002(3)
C22 0.027(2) 0.058(4) 0.055(3) 0.000(3) -0.010(2) 0.002(3)
C23 0.026(2) 0.041(3) 0.042(3) -0.007(2) -0.002(2) 0.002(2)
O1 0.051(3) 0.049(2) 0.057(2) -0.0011(19) -0.008(2) 0.003(2)
O2 0.054(2) 0.051(3) 0.055(3) 0.0092(19) 0.001(2) 0.007(2)
O3 0.045(2) 0.082(3) 0.037(2) -0.009(2) -0.0051(18) 0.020(3)
O4 0.060(3) 0.077(4) 0.065(3) -0.004(2) 0.002(2) -0.004(3)
O5 0.044(3) 0.069(3) 0.078(3) -0.015(2) 0.006(2) 0.013(2)
O6 0.073(3) 0.077(3) 0.066(3) -0.013(3) -0.011(3) 0.013(3)

loop_
_atom_type_symbol
_atom_type_description
_atom_type_scat_dispersion_real
_atom_type_scat_dispersion_imag
_atom_type_scat_source
C C 0.0033 0.0016 'International Tables Vol C Tables 4.2.6.8 and 6.1.1.4'
H H 0.0000 0.0000 'International Tables Vol C Tables 4.2.6.8 and 6.1.1.4'
N N 0.0061 0.0033 'International Tables Vol C Tables 4.2.6.8 and 6.1.1.4'
O O 0.0106 0.0060 'International Tables Vol C Tables 4.2.6.8 and 6.1.1.4'
Cl Cl 0.1484 0.1585 'International Tables Vol C Tables 4.2.6.8 and 6.1.1.4'
Co Co 0.3494 0.9721 'International Tables Vol C Tables 4.2.6.8 and 6.1.1.4'

loop_
_geom_angle_atom_site_label_1
_geom_angle_atom_site_label_2
_geom_angle_atom_site_label_3
_geom_angle
N3 Co1 N2 88.24(16)
N3 Co1 N4 170.32(18)
N2 Co1 N4 89.80(16)
N3 Co1 N5 91.95(17)
N2 Co1 N5 169.65(17)
N4 Co1 N5 88.28(17)
N3 Co1 N1 85.86(17)
N2 Co1 N1 86.98(16)
N4 Co1 N1 84.57(17)
N5 Co1 N1 82.71(17)
N3 Co1 Cl1 95.70(13)
N2 Co1 Cl1 97.07(12)
N4 Co1 Cl1 93.95(13)
N5 Co1 Cl1 93.21(13)
N1 Co1 Cl1 175.69(12)
C1 N1 C13 114.3(4)
C1 N1 C7 111.3(4)
C13 N1 C7 114.4(4)
C1 N1 Co1 109.3(3)
C13 N1 Co1 98.1(3)
C7 N1 Co1 108.4(3)
C6 N2 C2 119.8(4)
C6 N2 Co1 127.1(3)
C2 N2 Co1 112.8(3)
C12 N3 C8 119.1(4)
C12 N3 Co1 126.7(4)
C8 N3 Co1 113.9(3)
C18 N4 C14 120.5(4)
C18 N4 Co1 128.8(4)
C14 N4 Co1 110.6(3)
C23 N5 C19 117.6(4)
C23 N5 Co1 131.1(4)
C19 N5 Co1 111.3(3)
N1 C1 C2 111.1(4)
N1 C1 H1A 109.4
C2 C1 H1A 109.4
N1 C1 H1B 109.4
C2 C1 H1B 109.4
H1A C1 H1B 108.0
N2 C2 C3 119.9(5)
N2 C2 C1 116.0(4)
C3 C2 C1 124.0(5)
C4 C3 C2 120.1(5)
C4 C3 H3 119.9
C2 C3 H3 119.9
C3 C4 C5 119.6(5)
C3 C4 H4 120.2
C5 C4 H4 120.2
C4 C5 C6 118.7(5)
C4 C5 H5 120.7
C6 C5 H5 120.7
N2 C6 C5 121.9(5)
N2 C6 H6 119.1
C5 C6 H6 119.1
C8 C7 N1 109.5(4)
C8 C7 H7A 109.8
N1 C7 H7A 109.8
C8 C7 H7B 109.8
N1 C7 H7B 109.8
H7A C7 H7B 108.2
N3 C8 C9 120.9(5)
N3 C8 C7 116.1(4)
C9 C8 C7 123.0(5)
C8 C9 C10 120.6(6)
C8 C9 H9 119.7
C10 C9 H9 119.7
C11 C10 C9 118.5(5)
C11 C10 H10 120.8
C9 C10 H10 120.8
C10 C11 C12 119.6(5)
C10 C11 H11 120.2
C12 C11 H11 120.2
N3 C12 C11 121.3(5)
N3 C12 H12 119.4
C11 C12 H12 119.4
N1 C13 C14 106.1(4)
N1 C13 C19 104.3(4)
C14 C13 C19 106.7(4)
N1 C13 H13 113.0
C14 C13 H13 113.0
C19 C13 H13 113.0
N4 C14 C15 121.6(5)
N4 C14 C13 111.3(4)
C15 C14 C13 126.8(5)
C14 C15 C16 117.5(5)
C14 C15 H15 121.2
C16 C15 H15 121.2
C17 C16 C15 119.8(5)
C17 C16 H16 120.1
C15 C16 H16 120.1
C18 C17 C16 120.0(5)
C18 C17 H17 120.0
C16 C17 H17 120.0
N4 C18 C17 120.4(5)
N4 C18 H18 119.8
C17 C18 H18 119.8
N5 C19 C20 122.6(5)
N5 C19 C13 110.5(4)
C20 C19 C13 126.8(5)
C19 C20 C21 118.8(5)
C19 C20 H20 120.6
C21 C20 H20 120.6
C22 C21 C20 118.6(5)
C22 C21 H21 120.7
C20 C21 H21 120.7
C21 C22 C23 120.0(5)
C21 C22 H22 120.0
C23 C22 H22 120.0
N5 C23 C22 122.3(5)
N5 C23 H23 118.8
C22 C23 H23 118.8
H01A O1 H01B 111.3
H2A O2 H2B 110.7
H4A O4 H4B 112.6
H6A O6 H6B 109.3

loop_
_geom_bond_atom_site_label_1
_geom_bond_atom_site_label_2
_geom_bond_distance
Co1 N3 1.927(4)
Co1 N2 1.942(4)
Co1 N4 1.945(4)
Co1 N5 1.947(4)
Co1 N1 1.957(4)
Co1 Cl1 2.2350(16)
N1 C1 1.497(6)
N1 C13 1.512(6)
N1 C7 1.515(6)
N2 C6 1.335(6)
N2 C2 1.373(6)
N3 C12 1.353(6)
N3 C8 1.356(7)
N4 C18 1.340(7)
N4 C14 1.363(6)
N5 C23 1.334(6)
N5 C19 1.362(6)
C1 C2 1.500(7)
C1 H1A 0.9900
C1 H1B 0.9900
C2 C3 1.380(7)
C3 C4 1.374(8)
C3 H3 0.9500
C4 C5 1.380(8)
C4 H4 0.9500
C5 C6 1.384(7)
C5 H5 0.9500
C6 H6 0.9500
C7 C8 1.490(7)
C7 H7A 0.9900
C7 H7B 0.9900
C8 C9 1.360(7)
C9 C10 1.383(8)
C9 H9 0.9500
C10 C11 1.372(9)
C10 H10 0.9500
C11 C12 1.381(7)
C11 H11 0.9500
C12 H12 0.9500
C13 C14 1.514(7)
C13 C19 1.539(7)
C13 H13 1.0000
C14 C15 1.383(7)
C15 C16 1.400(8)
C15 H15 0.9500
C16 C17 1.386(8)
C16 H16 0.9500
C17 C18 1.375(8)
C17 H17 0.9500
C18 H18 0.9500
C19 C20 1.368(7)
C20 C21 1.393(7)
C20 H20 0.9500
C21 C22 1.361(8)
C21 H21 0.9500
C22 C23 1.383(7)
C22 H22 0.9500
C23 H23 0.9500
O1 H01A 0.8372
O1 H01B 0.8385
O2 H2A 0.8447
O2 H2B 0.8414
O3 H3A 0.66(7)
O4 H4A 0.8327
O4 H4B 0.8289
O6 H6A 0.8461
O6 H6B 0.8445

loop_
_geom_torsion_atom_site_label_1
_geom_torsion_atom_site_label_2
_geom_torsion_atom_site_label_3
_geom_torsion_atom_site_label_4
_geom_torsion
N3 Co1 N1 C1 101.6(3)
N2 Co1 N1 C1 13.1(3)
N4 Co1 N1 C1 -77.0(3)
N5 Co1 N1 C1 -165.9(3)
Cl1 Co1 N1 C1 -147.1(15)
N3 Co1 N1 C13 -139.1(3)
N2 Co1 N1 C13 132.5(3)
N4 Co1 N1 C13 42.4(3)
N5 Co1 N1 C13 -46.6(3)
Cl1 Co1 N1 C13 -27.7(18)
N3 Co1 N1 C7 -19.9(3)
N2 Co1 N1 C7 -108.4(3)
N4 Co1 N1 C7 161.6(3)
N5 Co1 N1 C7 72.6(3)
Cl1 Co1 N1 C7 91.5(16)
N3 Co1 N2 C6 85.2(4)
N4 Co1 N2 C6 -104.3(4)
N5 Co1 N2 C6 176.5(8)
N1 Co1 N2 C6 171.2(4)
Cl1 Co1 N2 C6 -10.3(4)
N3 Co1 N2 C2 -88.6(3)
N4 Co1 N2 C2 81.9(3)
N5 Co1 N2 C2 2.7(11)
N1 Co1 N2 C2 -2.6(3)
Cl1 Co1 N2 C2 175.9(3)
N2 Co1 N3 C12 -77.9(4)
N4 Co1 N3 C12 -156.3(9)
N5 Co1 N3 C12 112.5(4)
N1 Co1 N3 C12 -165.0(4)
Cl1 Co1 N3 C12 19.0(4)
N2 Co1 N3 C8 96.2(3)
N4 Co1 N3 C8 17.8(12)
N5 Co1 N3 C8 -73.4(3)
N1 Co1 N3 C8 9.1(3)
Cl1 Co1 N3 C8 -166.8(3)
N3 Co1 N4 C18 145.4(9)
N2 Co1 N4 C18 67.2(4)
N5 Co1 N4 C18 -123.0(4)
N1 Co1 N4 C18 154.1(4)
Cl1 Co1 N4 C18 -29.9(4)
N3 Co1 N4 C14 -31.2(12)
N2 Co1 N4 C14 -109.5(3)
N5 Co1 N4 C14 60.3(3)
N1 Co1 N4 C14 -22.5(3)
Cl1 Co1 N4 C14 153.4(3)
N3 Co1 N5 C23 -65.5(5)
N2 Co1 N5 C23 -156.4(8)
N4 Co1 N5 C23 124.2(5)
N1 Co1 N5 C23 -151.0(5)
Cl1 Co1 N5 C23 30.4(5)
N3 Co1 N5 C19 112.7(4)
N2 Co1 N5 C19 21.8(11)
N4 Co1 N5 C19 -57.6(4)
N1 Co1 N5 C19 27.1(3)
Cl1 Co1 N5 C19 -151.5(3)
C13 N1 C1 C2 -129.2(4)
C7 N1 C1 C2 99.3(5)
Co1 N1 C1 C2 -20.4(5)
C6 N2 C2 C3 0.2(7)
Co1 N2 C2 C3 174.5(4)
C6 N2 C2 C1 176.7(4)
Co1 N2 C2 C1 -9.0(5)
N1 C1 C2 N2 19.8(6)
N1 C1 C2 C3 -163.9(5)
N2 C2 C3 C4 1.2(8)
C1 C2 C3 C4 -175.0(5)
C2 C3 C4 C5 -0.5(8)
C3 C4 C5 C6 -1.6(9)
C2 N2 C6 C5 -2.4(7)
Co1 N2 C6 C5 -175.8(4)
C4 C5 C6 N2 3.1(8)
C1 N1 C7 C8 -93.8(5)
C13 N1 C7 C8 134.8(4)
Co1 N1 C7 C8 26.5(5)
C12 N3 C8 C9 0.4(7)
Co1 N3 C8 C9 -174.2(4)
C12 N3 C8 C7 179.5(4)
Co1 N3 C8 C7 4.9(5)
N1 C7 C8 N3 -21.0(6)
N1 C7 C8 C9 158.0(4)
N3 C8 C9 C10 -2.8(8)
C7 C8 C9 C10 178.2(5)
C8 C9 C10 C11 3.0(8)
C9 C10 C11 C12 -0.9(8)
C8 N3 C12 C11 1.8(7)
Co1 N3 C12 C11 175.6(4)
C10 C11 C12 N3 -1.5(8)
C1 N1 C13 C14 60.6(5)
C7 N1 C13 C14 -169.5(4)
Co1 N1 C13 C14 -55.0(4)
C1 N1 C13 C19 173.0(4)
C7 N1 C13 C19 -57.1(5)
Co1 N1 C13 C19 57.5(4)
C18 N4 C14 C15 2.5(7)
Co1 N4 C14 C15 179.5(4)
C18 N4 C14 C13 177.1(4)
Co1 N4 C14 C13 -5.9(5)
N1 C13 C14 N4 42.2(5)
C19 C13 C14 N4 -68.6(5)
N1 C13 C14 C15 -143.5(5)
C19 C13 C14 C15 105.7(6)
N4 C14 C15 C16 -1.4(7)
C13 C14 C15 C16 -175.1(5)
C14 C15 C16 C17 0.1(7)
C15 C16 C17 C18 0.1(8)
C14 N4 C18 C17 -2.3(7)
Co1 N4 C18 C17 -178.6(4)
C16 C17 C18 N4 1.0(8)
C23 N5 C19 C20 -2.6(8)
Co1 N5 C19 C20 178.9(4)
C23 N5 C19 C13 -179.8(4)
Co1 N5 C19 C13 1.8(5)
N1 C13 C19 N5 -40.6(5)
C14 C13 C19 N5 71.4(5)
N1 C13 C19 C20 142.4(5)
C14 C13 C19 C20 -105.6(6)
N5 C19 C20 C21 2.5(8)
C13 C19 C20 C21 179.2(5)
C19 C20 C21 C22 -1.4(8)
C20 C21 C22 C23 0.4(9)
C19 N5 C23 C22 1.6(8)
Co1 N5 C23 C22 179.7(4)
C21 C22 C23 N5 -0.6(9)
